data_7159567
loop_
_publ_author_name
'Hao, Liqiang'
'Wang, Zhichao'
'Wang, Yangyang'
'Yang, Zhaoziyuan'
'Liu, Xian'
'Xu, Xiaobo'
'Ji, Yafei'

_publ_section_title
;
 Synthesis of pyrazoles from sulfonyl hydrazone and benzyl acrylate under
 transition-metal-free conditions.
;
_journal_issue 37
_journal_name_full 'Organic &amp; biomolecular chemistry'
_journal_page_first 7611
_journal_page_last 7615
_journal_paper_doi 10.1039/d3ob01172k
_journal_volume 21
_journal_year 2023
_chemical_formula_sum 'C33 H28 N2 O4'
_chemical_formula_weight 516.57
_space_group_crystal_system monoclinic
_space_group_IT_number 14
_space_group_name_Hall '-P 2yn'
_space_group_name_H-M_alt 'P 1 21/n 1'
_atom_sites_solution_hydrogens geom
_audit_creation_method SHELXL-2019/1
_audit_update_record
;
2023-03-12 deposited with the CCDC.	2023-09-05 downloaded from the CCDC.
;
_cell_angle_alpha 90
_cell_angle_beta 114.2360(10)
_cell_angle_gamma 90
_cell_formula_units_Z 4
_cell_length_a 20.6627(8)
_cell_length_b 5.9304(2)
_cell_length_c 23.2569(9)
_cell_measurement_temperature 200(2)
_cell_volume 2598.68(17)
_computing_structure_refinement 'SHELXL-2019/1 (Sheldrick, 2019)'
_diffrn_ambient_temperature 200(2)
_diffrn_measured_fraction_theta_full 0.992
_diffrn_measured_fraction_theta_max 0.990
_diffrn_radiation_type CuK\a
_diffrn_radiation_wavelength 1.54178
_diffrn_reflns_av_R_equivalents 0.0508
_diffrn_reflns_av_unetI/netI 0.0364
_diffrn_reflns_Laue_measured_fraction_full 0.992
_diffrn_reflns_Laue_measured_fraction_max 0.990
_diffrn_reflns_limit_h_max 24
_diffrn_reflns_limit_h_min -24
_diffrn_reflns_limit_k_max 5
_diffrn_reflns_limit_k_min -7
_diffrn_reflns_limit_l_max 27
_diffrn_reflns_limit_l_min -28
_diffrn_reflns_number 30322
_diffrn_reflns_point_group_measured_fraction_full 0.992
_diffrn_reflns_point_group_measured_fraction_max 0.990
_diffrn_reflns_theta_full 67.679
_diffrn_reflns_theta_max 68.275
_diffrn_reflns_theta_min 2.414
_exptl_absorpt_coefficient_mu 0.700
_exptl_crystal_density_diffrn 1.320
_exptl_crystal_F_000 1088
_refine_diff_density_max 0.180
_refine_diff_density_min -0.174
_refine_diff_density_rms 0.041
_refine_ls_extinction_coef 0.0220(6)
_refine_ls_extinction_expression Fc^*^=kFc[1+0.001xFc^2^\l^3^/sin(2\q)]^-1/4^
_refine_ls_extinction_method 'SHELXL-2019/1 (Sheldrick 2019)'
_refine_ls_goodness_of_fit_ref 1.098
_refine_ls_hydrogen_treatment constr
_refine_ls_matrix_type full
_refine_ls_number_parameters 396
_refine_ls_number_reflns 4701
_refine_ls_number_restraints 216
_refine_ls_restrained_S_all 1.076
_refine_ls_R_factor_all 0.0463
_refine_ls_R_factor_gt 0.0370
_refine_ls_shift/su_max 0.000
_refine_ls_shift/su_mean 0.000
_refine_ls_structure_factor_coef Fsqd
_refine_ls_weighting_details 'w=1/[\s^2^(Fo^2^)+(0.0430P)^2^+0.6259P] where P=(Fo^2^+2Fc^2^)/3'
_refine_ls_weighting_scheme calc
_refine_ls_wR_factor_gt 0.0944
_refine_ls_wR_factor_ref 0.0968
_reflns_Friedel_coverage 0.000
_reflns_number_gt 4270
_reflns_number_total 4701
_reflns_threshold_expression 'I > 2\s(I)'
_cod_data_source_file d3ob01172k2.cif
_cod_data_source_block RS244_280_45_1_0m_a
_cod_depositor_comments 'Adding full bibliography for 7159567.cif.'
_cod_original_sg_symbol_H-M 'P 21/n'
_cod_database_code 7159567
_shelx_shelxl_version_number 2019/1
_shelx_space_group_comment
;
The symmetry employed for this shelxl refinement is uniquely defined
by the following loop, which should always be used as a source of
symmetry information in preference to the above space-group names.
They are only intended as comments.
;

loop_
_space_group_symop_operation_xyz
'x, y, z'
'-x+1/2, y+1/2, -z+1/2'
'-x, -y, -z'
'x-1/2, -y-1/2, z-1/2'

loop_
_atom_site_label
_atom_site_type_symbol
_atom_site_fract_x
_atom_site_fract_y
_atom_site_fract_z
_atom_site_U_iso_or_equiv
_atom_site_adp_type
_atom_site_occupancy
_atom_site_site_symmetry_order
_atom_site_calc_flag
_atom_site_refinement_flags_posn
_atom_site_refinement_flags_adp
_atom_site_refinement_flags_occupancy
_atom_site_disorder_assembly
_atom_site_disorder_group
C7 C 0.7316(4) 0.9372(19) 0.3211(4) 0.029(3) Uani 0.40(2) 1 d DG U P A 1
C8 C 0.6934(5) 1.0928(18) 0.3395(5) 0.036(2) Uani 0.40(2) 1 d DG U P A 1
H8 H 0.717598 1.207211 0.369097 0.043 Uiso 0.40(2) 1 calc R U P A 1
C9 C 0.6197(5) 1.0809(15) 0.3145(5) 0.0335(18) Uani 0.40(2) 1 d DG U P A 1
H9 H 0.593627 1.187172 0.327045 0.040 Uiso 0.40(2) 1 calc R U P A 1
C10 C 0.5843(4) 0.9134(14) 0.2712(4) 0.030(3) Uani 0.40(2) 1 d DG U P A 1
C11 C 0.6225(4) 0.7579(16) 0.2528(4) 0.0316(17) Uani 0.40(2) 1 d DG U P A 1
H11 H 0.598233 0.643417 0.223221 0.038 Uiso 0.40(2) 1 calc R U P A 1
C12 C 0.6961(4) 0.7698(18) 0.2778(5) 0.0343(19) Uani 0.40(2) 1 d DG U P A 1
H12 H 0.722205 0.663451 0.265272 0.041 Uiso 0.40(2) 1 calc R U P A 1
C7A C 0.7388(4) 0.9402(11) 0.3238(3) 0.0267(15) Uani 0.60(2) 1 d D U P A 2
C8A C 0.6950(3) 1.1190(11) 0.3253(4) 0.0321(11) Uani 0.60(2) 1 d D U P A 2
H8A H 0.716667 1.256724 0.344461 0.039 Uiso 0.60(2) 1 calc R U P A 2
C9A C 0.6222(3) 1.1044(10) 0.3003(4) 0.0328(11) Uani 0.60(2) 1 d D U P A 2
H9A H 0.595407 1.231872 0.302406 0.039 Uiso 0.60(2) 1 calc R U P A 2
C10A C 0.5865(2) 0.9069(11) 0.2718(3) 0.031(2) Uani 0.60(2) 1 d D U P A 2
C11A C 0.6288(3) 0.7294(10) 0.2690(4) 0.0356(12) Uani 0.60(2) 1 d D U P A 2
H11A H 0.606911 0.592415 0.249432 0.043 Uiso 0.60(2) 1 calc R U P A 2
C12A C 0.7019(3) 0.7466(12) 0.2939(4) 0.0345(12) Uani 0.60(2) 1 d D U P A 2
H12A H 0.728421 0.620267 0.290570 0.041 Uiso 0.60(2) 1 calc R U P A 2
O1 O 0.37627(5) 0.79955(15) 0.38767(4) 0.0367(2) Uani 1 1 d . . . . .
O2 O 0.34144(4) 0.50952(16) 0.12214(4) 0.0370(2) Uani 1 1 d . . . . .
O3 O 0.32854(6) 0.67116(17) 0.28822(5) 0.0461(3) Uani 1 1 d . . . . .
O4 O 0.26982(5) 0.77016(18) 0.13424(5) 0.0429(3) Uani 1 1 d . . . . .
N1 N 0.46901(5) 1.04088(19) 0.26162(5) 0.0321(2) Uani 1 1 d . . . . .
N2 N 0.40098(5) 0.97872(18) 0.22876(5) 0.0301(2) Uani 1 1 d . . . . .
C1 C 0.81483(6) 0.9513(2) 0.35124(5) 0.0297(3) Uani 1 1 d . . . . .
C2 C 0.85580(7) 0.7836(2) 0.34078(6) 0.0382(3) Uani 1 1 d . . . . .
H2 H 0.832992 0.661721 0.313458 0.046 Uiso 1 1 calc R U . . .
C3 C 0.92934(7) 0.7910(3) 0.36947(7) 0.0429(3) Uani 1 1 d . . . . .
H3 H 0.956205 0.674498 0.361595 0.051 Uiso 1 1 calc R U . . .
C4 C 0.96374(7) 0.9658(3) 0.40930(6) 0.0411(3) Uani 1 1 d . . . . .
H4 H 1.014109 0.969778 0.429290 0.049 Uiso 1 1 calc R U . . .
C5 C 0.92404(7) 1.1348(3) 0.41972(7) 0.0431(3) Uani 1 1 d . . . . .
H5 H 0.947207 1.256743 0.446861 0.052 Uiso 1 1 calc R U . . .
C6 C 0.85065(7) 1.1281(2) 0.39090(6) 0.0384(3) Uani 1 1 d . . . . .
H6 H 0.824159 1.246716 0.398354 0.046 Uiso 1 1 calc R U . . .
C13 C 0.50775(6) 0.8921(2) 0.24541(5) 0.0300(3) Uani 1 1 d . . . . .
C14 C 0.39572(6) 0.7935(2) 0.19259(6) 0.0290(3) Uani 1 1 d . . . . .
C15 C 0.46399(6) 0.7337(2) 0.20257(6) 0.0314(3) Uani 1 1 d . . . . .
H15 H 0.478253 0.610907 0.184229 0.038 Uiso 1 1 calc R U . . .
C16 C 0.34541(7) 1.0993(2) 0.24005(6) 0.0343(3) Uani 1 1 d . . . . .
H16A H 0.298353 1.043735 0.210342 0.041 Uiso 1 1 calc R U . . .
H16B H 0.348176 1.262063 0.231834 0.041 Uiso 1 1 calc R U . . .
C17 C 0.35256(7) 1.0678(2) 0.30724(6) 0.0338(3) Uani 1 1 d . . . . .
H17A H 0.397987 1.135016 0.336597 0.041 Uiso 1 1 calc R U . . .
H17B H 0.313642 1.150154 0.312445 0.041 Uiso 1 1 calc R U . . .
C18 C 0.35044(6) 0.8258(2) 0.32474(6) 0.0327(3) Uani 1 1 d . . . . .
C19 C 0.37882(8) 0.5689(2) 0.40865(6) 0.0386(3) Uani 1 1 d . . . . .
H19A H 0.411681 0.480861 0.396147 0.046 Uiso 1 1 calc R U . . .
H19B H 0.331053 0.500441 0.388129 0.046 Uiso 1 1 calc R U . . .
C20 C 0.40339(7) 0.5594(2) 0.47895(6) 0.0355(3) Uani 1 1 d . . . . .
C21 C 0.43537(7) 0.7384(3) 0.51875(7) 0.0401(3) Uani 1 1 d . . . . .
H21 H 0.442117 0.877756 0.501838 0.048 Uiso 1 1 calc R U . . .
C22 C 0.45763(8) 0.7136(3) 0.58358(7) 0.0505(4) Uani 1 1 d . . . . .
H22 H 0.478815 0.837332 0.610743 0.061 Uiso 1 1 calc R U . . .
C23 C 0.44919(9) 0.5109(3) 0.60867(8) 0.0582(5) Uani 1 1 d . . . . .
H23 H 0.465088 0.494284 0.653002 0.070 Uiso 1 1 calc R U . . .
C24 C 0.41761(10) 0.3329(3) 0.56918(8) 0.0604(5) Uani 1 1 d . . . . .
H24 H 0.411786 0.192750 0.586272 0.072 Uiso 1 1 calc R U . . .
C25 C 0.39425(9) 0.3575(3) 0.50445(8) 0.0482(4) Uani 1 1 d . . . . .
H25 H 0.371786 0.234673 0.477404 0.058 Uiso 1 1 calc R U . . .
C26 C 0.32840(6) 0.6962(2) 0.14792(6) 0.0302(3) Uani 1 1 d . . . . .
C27 C 0.28058(7) 0.4073(2) 0.07276(6) 0.0371(3) Uani 1 1 d . . . . .
H27A H 0.255726 0.519678 0.039508 0.045 Uiso 1 1 calc R U . . .
H27B H 0.247010 0.352187 0.090104 0.045 Uiso 1 1 calc R U . . .
C28 C 0.30568(6) 0.2141(2) 0.04547(6) 0.0312(3) Uani 1 1 d . . . . .
C29 C 0.25689(7) 0.1058(2) -0.00747(6) 0.0390(3) Uani 1 1 d . . . . .
H29 H 0.209213 0.157618 -0.026176 0.047 Uiso 1 1 calc R U . . .
C30 C 0.27706(9) -0.0772(3) -0.03326(7) 0.0478(4) Uani 1 1 d . . . . .
H30 H 0.243127 -0.151406 -0.069188 0.057 Uiso 1 1 calc R U . . .
C31 C 0.34639(9) -0.1519(3) -0.00685(7) 0.0497(4) Uani 1 1 d . . . . .
H31 H 0.360431 -0.276855 -0.024625 0.060 Uiso 1 1 calc R U . . .
C32 C 0.39498(8) -0.0443(3) 0.04533(7) 0.0472(4) Uani 1 1 d . . . . .
H32 H 0.442818 -0.094882 0.063447 0.057 Uiso 1 1 calc R U . . .
C33 C 0.37490(7) 0.1373(2) 0.07178(6) 0.0381(3) Uani 1 1 d . . . . .
H33 H 0.408853 0.209209 0.108157 0.046 Uiso 1 1 calc R U . . .

loop_
_atom_site_aniso_label
_atom_site_aniso_U_11
_atom_site_aniso_U_22
_atom_site_aniso_U_33
_atom_site_aniso_U_23
_atom_site_aniso_U_13
_atom_site_aniso_U_12
C7 0.012(3) 0.044(5) 0.028(4) 0.005(3) 0.007(2) -0.003(2)
C8 0.040(3) 0.038(3) 0.034(3) -0.013(3) 0.020(2) -0.009(2)
C9 0.029(2) 0.045(3) 0.036(4) -0.012(2) 0.023(2) -0.006(2)
C10 0.041(5) 0.030(5) 0.022(5) -0.005(4) 0.017(4) 0.011(4)
C11 0.020(2) 0.041(3) 0.024(3) -0.007(2) 0.000(2) 0.002(2)
C12 0.029(3) 0.040(3) 0.024(4) -0.011(3) 0.001(2) 0.006(2)
C7A 0.034(2) 0.025(3) 0.021(2) -0.0013(19) 0.0121(17) -0.0018(19)
C8A 0.0285(15) 0.0330(17) 0.037(2) -0.0068(17) 0.0155(15) -0.0055(12)
C9A 0.0340(16) 0.0355(16) 0.036(2) -0.0074(16) 0.0216(15) -0.0004(12)
C10A 0.021(3) 0.039(4) 0.031(4) 0.002(3) 0.009(2) -0.009(2)
C11A 0.0304(19) 0.0316(17) 0.034(3) -0.0077(18) 0.0017(17) 0.0011(13)
C12A 0.0244(16) 0.0383(18) 0.033(3) -0.0064(19) 0.0043(16) 0.0048(13)
O1 0.0422(5) 0.0319(5) 0.0360(5) -0.0073(4) 0.0158(4) -0.0019(4)
O2 0.0259(4) 0.0368(5) 0.0440(5) -0.0124(4) 0.0100(4) -0.0017(4)
O3 0.0596(6) 0.0400(6) 0.0405(5) -0.0132(5) 0.0224(5) -0.0160(5)
O4 0.0266(5) 0.0517(6) 0.0469(5) -0.0128(5) 0.0115(4) 0.0042(4)
N1 0.0279(5) 0.0349(6) 0.0337(5) -0.0058(5) 0.0129(4) -0.0020(4)
N2 0.0263(5) 0.0339(6) 0.0314(5) -0.0045(4) 0.0131(4) 0.0006(4)
C1 0.0292(6) 0.0337(7) 0.0264(6) 0.0025(5) 0.0116(5) -0.0028(5)
C2 0.0327(7) 0.0401(8) 0.0388(7) -0.0067(6) 0.0117(5) -0.0016(6)
C3 0.0312(7) 0.0492(8) 0.0466(8) -0.0028(7) 0.0143(6) 0.0029(6)
C4 0.0283(6) 0.0529(9) 0.0395(7) 0.0027(7) 0.0113(6) -0.0033(6)
C5 0.0348(7) 0.0462(8) 0.0446(8) -0.0089(7) 0.0126(6) -0.0111(6)
C6 0.0325(7) 0.0378(7) 0.0447(7) -0.0064(6) 0.0155(6) -0.0037(6)
C13 0.0285(6) 0.0351(7) 0.0277(6) -0.0020(5) 0.0128(5) -0.0008(5)
C14 0.0281(6) 0.0322(7) 0.0280(6) -0.0026(5) 0.0128(5) -0.0003(5)
C15 0.0284(6) 0.0346(7) 0.0325(6) -0.0050(5) 0.0139(5) 0.0003(5)
C16 0.0313(6) 0.0339(7) 0.0396(7) -0.0037(6) 0.0164(5) 0.0052(5)
C17 0.0327(6) 0.0345(7) 0.0378(7) -0.0102(6) 0.0180(5) -0.0005(5)
C18 0.0288(6) 0.0371(7) 0.0363(7) -0.0104(6) 0.0176(5) -0.0042(5)
C19 0.0424(7) 0.0306(7) 0.0431(7) -0.0071(6) 0.0179(6) -0.0027(6)
C20 0.0300(6) 0.0340(7) 0.0432(7) -0.0039(6) 0.0157(5) 0.0051(5)
C21 0.0330(7) 0.0400(8) 0.0446(7) -0.0057(6) 0.0132(6) 0.0022(6)
C22 0.0419(8) 0.0575(10) 0.0428(8) -0.0099(7) 0.0081(6) 0.0117(7)
C23 0.0659(10) 0.0644(11) 0.0423(8) 0.0082(8) 0.0202(8) 0.0296(9)
C24 0.0803(12) 0.0480(10) 0.0599(10) 0.0137(8) 0.0359(9) 0.0213(9)
C25 0.0556(9) 0.0364(8) 0.0550(9) -0.0011(7) 0.0252(7) 0.0055(7)
C26 0.0288(6) 0.0334(7) 0.0306(6) -0.0006(5) 0.0144(5) 0.0003(5)
C27 0.0258(6) 0.0412(8) 0.0413(7) -0.0107(6) 0.0106(5) -0.0059(6)
C28 0.0321(6) 0.0320(7) 0.0332(6) -0.0006(5) 0.0171(5) -0.0057(5)
C29 0.0368(7) 0.0434(8) 0.0361(7) -0.0043(6) 0.0142(6) -0.0067(6)
C30 0.0603(9) 0.0449(8) 0.0369(7) -0.0118(7) 0.0187(7) -0.0111(7)
C31 0.0683(10) 0.0412(8) 0.0452(8) -0.0061(7) 0.0292(8) 0.0063(7)
C32 0.0473(8) 0.0476(9) 0.0481(8) -0.0020(7) 0.0208(7) 0.0096(7)
C33 0.0353(7) 0.0398(8) 0.0380(7) -0.0032(6) 0.0139(6) -0.0011(6)

loop_
_atom_type_symbol
_atom_type_description
_atom_type_scat_dispersion_real
_atom_type_scat_dispersion_imag
_atom_type_scat_source
C C 0.0181 0.0091 'International Tables Vol C Tables 4.2.6.8 and 6.1.1.4'
H H 0.0000 0.0000 'International Tables Vol C Tables 4.2.6.8 and 6.1.1.4'
N N 0.0311 0.0180 'International Tables Vol C Tables 4.2.6.8 and 6.1.1.4'
O O 0.0492 0.0322 'International Tables Vol C Tables 4.2.6.8 and 6.1.1.4'

loop_
_geom_angle_atom_site_label_1
_geom_angle_atom_site_label_2
_geom_angle_atom_site_label_3
_geom_angle
_geom_angle_site_symmetry_1
_geom_angle_site_symmetry_3
_geom_angle_publ_flag
C8 C7 C12 120.0 . . ?
C8 C7 C1 118.9(6) . . ?
C12 C7 C1 121.1(6) . . ?
C7 C8 C9 120.0 . . ?
C10 C9 C8 120.0 . . ?
C9 C10 C11 120.0 . . ?
C9 C10 C13 121.5(5) . . ?
C11 C10 C13 118.4(5) . . ?
C12 C11 C10 120.0 . . ?
C11 C12 C7 120.0 . . ?
C12A C7A C8A 114.1(4) . . ?
C12A C7A C1 122.2(4) . . ?
C8A C7A C1 123.6(4) . . ?
C9A C8A C7A 123.1(3) . . ?
C8A C9A C10A 121.7(3) . . ?
C11A C10A C9A 116.1(3) . . ?
C11A C10A C13 122.7(4) . . ?
C9A C10A C13 121.3(4) . . ?
C12A C11A C10A 121.7(3) . . ?
C11A C12A C7A 123.3(3) . . ?
C18 O1 C19 114.83(10) . . ?
C26 O2 C27 115.74(9) . . ?
C13 N1 N2 105.32(10) . . ?
N1 N2 C14 111.83(10) . . ?
N1 N2 C16 118.48(10) . . ?
C14 N2 C16 129.45(10) . . ?
C2 C1 C6 117.28(12) . . ?
C2 C1 C7A 121.6(3) . . ?
C6 C1 C7A 121.1(3) . . ?
C2 C1 C7 121.2(4) . . ?
C6 C1 C7 121.5(4) . . ?
C3 C2 C1 121.24(13) . . ?
C4 C3 C2 120.56(13) . . ?
C3 C4 C5 119.04(12) . . ?
C4 C5 C6 120.45(13) . . ?
C5 C6 C1 121.42(13) . . ?
N1 C13 C15 110.81(11) . . ?
N1 C13 C10 120.1(3) . . ?
C15 C13 C10 129.1(3) . . ?
N1 C13 C10A 121.5(3) . . ?
C15 C13 C10A 127.7(3) . . ?
N2 C14 C15 106.68(10) . . ?
N2 C14 C26 124.50(11) . . ?
C15 C14 C26 128.60(11) . . ?
C14 C15 C13 105.36(11) . . ?
N2 C16 C17 111.82(10) . . ?
C18 C17 C16 113.35(10) . . ?
O3 C18 O1 123.02(13) . . ?
O3 C18 C17 125.62(12) . . ?
O1 C18 C17 111.35(10) . . ?
O1 C19 C20 110.61(11) . . ?
C25 C20 C21 119.23(13) . . ?
C25 C20 C19 117.06(13) . . ?
C21 C20 C19 123.69(13) . . ?
C20 C21 C22 119.87(15) . . ?
C23 C22 C21 120.53(15) . . ?
C24 C23 C22 119.63(15) . . ?
C23 C24 C25 120.14(16) . . ?
C20 C25 C24 120.58(15) . . ?
O4 C26 O2 123.37(11) . . ?
O4 C26 C14 127.01(12) . . ?
O2 C26 C14 109.60(10) . . ?
O2 C27 C28 108.51(10) . . ?
C33 C28 C29 118.89(12) . . ?
C33 C28 C27 122.60(12) . . ?
C29 C28 C27 118.49(12) . . ?
C30 C29 C28 120.60(13) . . ?
C31 C30 C29 120.08(14) . . ?
C32 C31 C30 119.53(14) . . ?
C31 C32 C33 120.64(14) . . ?
C28 C33 C32 120.26(13) . . ?

loop_
_geom_bond_atom_site_label_1
_geom_bond_atom_site_label_2
_geom_bond_distance
_geom_bond_site_symmetry_2
_geom_bond_publ_flag
C7 C8 1.3900 . ?
C7 C12 1.3900 . ?
C7 C1 1.571(7) . ?
C8 C9 1.3900 . ?
C9 C10 1.3900 . ?
C10 C11 1.3900 . ?
C10 C13 1.448(7) . ?
C11 C12 1.3900 . ?
C7A C12A 1.395(4) . ?
C7A C8A 1.404(4) . ?
C7A C1 1.435(7) . ?
C8A C9A 1.375(4) . ?
C9A C10A 1.397(4) . ?
C10A C11A 1.386(4) . ?
C10A C13 1.488(4) . ?
C11A C12A 1.383(4) . ?
O1 C18 1.3455(16) . ?
O1 C19 1.4459(17) . ?
O2 C26 1.3379(15) . ?
O2 C27 1.4430(15) . ?
O3 C18 1.2051(16) . ?
O4 C26 1.2011(15) . ?
N1 C13 1.3449(16) . ?
N1 N2 1.3467(14) . ?
N2 C14 1.3603(16) . ?
N2 C16 1.4652(15) . ?
C1 C2 1.3907(18) . ?
C1 C6 1.3918(18) . ?
C2 C3 1.3869(18) . ?
C3 C4 1.377(2) . ?
C4 C5 1.378(2) . ?
C5 C6 1.3842(19) . ?
C13 C15 1.3976(18) . ?
C14 C15 1.3787(17) . ?
C14 C26 1.4700(17) . ?
C16 C17 1.5195(18) . ?
C17 C18 1.4967(19) . ?
C19 C20 1.5008(19) . ?
C20 C25 1.383(2) . ?
C20 C21 1.385(2) . ?
C21 C22 1.392(2) . ?
C22 C23 1.378(3) . ?
C23 C24 1.376(3) . ?
C24 C25 1.387(2) . ?
C27 C28 1.5015(18) . ?
C28 C33 1.3817(18) . ?
C28 C29 1.3879(18) . ?
C29 C30 1.384(2) . ?
C30 C31 1.380(2) . ?
C31 C32 1.374(2) . ?
C32 C33 1.386(2) . ?

loop_
_geom_hbond_atom_site_label_D
_geom_hbond_atom_site_label_H
_geom_hbond_atom_site_label_A
_geom_hbond_distance_DH
_geom_hbond_distance_HA
_geom_hbond_distance_DA
_geom_hbond_angle_DHA
_geom_hbond_site_symmetry_A
_geom_hbond_publ_flag
C16 H16A O4 0.99 2.29 3.0250(16) 130.0 . yes
C17 H17B O4 0.99 2.60 3.5373(15) 157.5 2 yes
C19 H19B O4 0.99 2.36 3.3244(17) 163.2 2_545 yes

loop_
_geom_torsion_atom_site_label_1
_geom_torsion_atom_site_label_2
_geom_torsion_atom_site_label_3
_geom_torsion_atom_site_label_4
_geom_torsion
_geom_torsion_site_symmetry_1
_geom_torsion_site_symmetry_2
_geom_torsion_site_symmetry_3
_geom_torsion_site_symmetry_4
_geom_torsion_publ_flag
C12 C7 C8 C9 0.0 . . . . ?
C1 C7 C8 C9 -178.7(7) . . . . ?
C7 C8 C9 C10 0.0 . . . . ?
C8 C9 C10 C11 0.0 . . . . ?
C8 C9 C10 C13 178.4(7) . . . . ?
C9 C10 C11 C12 0.0 . . . . ?
C13 C10 C11 C12 -178.4(7) . . . . ?
C10 C11 C12 C7 0.0 . . . . ?
C8 C7 C12 C11 0.0 . . . . ?
C1 C7 C12 C11 178.6(7) . . . . ?
C12A C7A C8A C9A 0.8(6) . . . . ?
C1 C7A C8A C9A -178.2(5) . . . . ?
C7A C8A C9A C10A 0.5(7) . . . . ?
C8A C9A C10A C11A -1.4(6) . . . . ?
C8A C9A C10A C13 179.4(5) . . . . ?
C9A C10A C11A C12A 1.0(6) . . . . ?
C13 C10A C11A C12A -179.8(5) . . . . ?
C10A C11A C12A C7A 0.4(7) . . . . ?
C8A C7A C12A C11A -1.3(6) . . . . ?
C1 C7A C12A C11A 177.8(5) . . . . ?
C13 N1 N2 C14 0.50(13) . . . . ?
C13 N1 N2 C16 175.32(10) . . . . ?
C12A C7A C1 C2 10.6(6) . . . . ?
C8A C7A C1 C2 -170.4(5) . . . . ?
C12A C7A C1 C6 -167.6(5) . . . . ?
C8A C7A C1 C6 11.4(7) . . . . ?
C8 C7 C1 C2 171.7(5) . . . . ?
C12 C7 C1 C2 -7.0(8) . . . . ?
C8 C7 C1 C6 -6.4(7) . . . . ?
C12 C7 C1 C6 175.0(5) . . . . ?
C6 C1 C2 C3 0.9(2) . . . . ?
C7A C1 C2 C3 -177.4(3) . . . . ?
C7 C1 C2 C3 -177.2(4) . . . . ?
C1 C2 C3 C4 0.0(2) . . . . ?
C2 C3 C4 C5 -0.7(2) . . . . ?
C3 C4 C5 C6 0.4(2) . . . . ?
C4 C5 C6 C1 0.5(2) . . . . ?
C2 C1 C6 C5 -1.2(2) . . . . ?
C7A C1 C6 C5 177.1(3) . . . . ?
C7 C1 C6 C5 176.9(4) . . . . ?
N2 N1 C13 C15 -0.62(14) . . . . ?
N2 N1 C13 C10 178.3(4) . . . . ?
N2 N1 C13 C10A 179.3(3) . . . . ?
C9 C10 C13 N1 2.3(8) . . . . ?
C11 C10 C13 N1 -179.3(5) . . . . ?
C9 C10 C13 C15 -179.0(5) . . . . ?
C11 C10 C13 C15 -0.6(8) . . . . ?
C11A C10A C13 N1 163.4(5) . . . . ?
C9A C10A C13 N1 -17.4(7) . . . . ?
C11A C10A C13 C15 -16.7(7) . . . . ?
C9A C10A C13 C15 162.5(5) . . . . ?
N1 N2 C14 C15 -0.18(14) . . . . ?
C16 N2 C14 C15 -174.29(12) . . . . ?
N1 N2 C14 C26 -175.14(11) . . . . ?
C16 N2 C14 C26 10.8(2) . . . . ?
N2 C14 C15 C13 -0.20(14) . . . . ?
C26 C14 C15 C13 174.48(12) . . . . ?
N1 C13 C15 C14 0.52(14) . . . . ?
C10 C13 C15 C14 -178.3(4) . . . . ?
C10A C13 C15 C14 -179.4(3) . . . . ?
N1 N2 C16 C17 -63.41(15) . . . . ?
C14 N2 C16 C17 110.36(14) . . . . ?
N2 C16 C17 C18 -57.82(14) . . . . ?
C19 O1 C18 O3 2.66(18) . . . . ?
C19 O1 C18 C17 -177.55(10) . . . . ?
C16 C17 C18 O3 -17.52(18) . . . . ?
C16 C17 C18 O1 162.70(10) . . . . ?
C18 O1 C19 C20 -175.95(10) . . . . ?
O1 C19 C20 C25 166.65(12) . . . . ?
O1 C19 C20 C21 -14.65(18) . . . . ?
C25 C20 C21 C22 -0.2(2) . . . . ?
C19 C20 C21 C22 -178.91(13) . . . . ?
C20 C21 C22 C23 1.1(2) . . . . ?
C21 C22 C23 C24 -0.9(2) . . . . ?
C22 C23 C24 C25 -0.2(3) . . . . ?
C21 C20 C25 C24 -0.8(2) . . . . ?
C19 C20 C25 C24 177.94(14) . . . . ?
C23 C24 C25 C20 1.0(3) . . . . ?
C27 O2 C26 O4 4.12(18) . . . . ?
C27 O2 C26 C14 -174.34(11) . . . . ?
N2 C14 C26 O4 4.5(2) . . . . ?
C15 C14 C26 O4 -169.31(13) . . . . ?
N2 C14 C26 O2 -177.11(11) . . . . ?
C15 C14 C26 O2 9.08(18) . . . . ?
C26 O2 C27 C28 174.93(10) . . . . ?
O2 C27 C28 C33 8.30(18) . . . . ?
O2 C27 C28 C29 -173.17(11) . . . . ?
C33 C28 C29 C30 0.4(2) . . . . ?
C27 C28 C29 C30 -178.16(13) . . . . ?
C28 C29 C30 C31 -0.8(2) . . . . ?
C29 C30 C31 C32 0.4(2) . . . . ?
C30 C31 C32 C33 0.4(2) . . . . ?
C29 C28 C33 C32 0.3(2) . . . . ?
C27 C28 C33 C32 178.85(13) . . . . ?
C31 C32 C33 C28 -0.7(2) . . . . ?
